data_7034741
loop_
_publ_author_name
'Zhou, Xue-Quan'
'Sun, Qian'
'Jiang, Lin'
'Li, Si-Tong'
'Gu, Wen'
'Tian, Jin-Lei'
'Liu, Xin'
'Yan, Shi-Ping'

_publ_section_title
;
 Synthesis, characterization, DNA/BSA interactions and anticancer activity
 of achiral and chiral copper complexes.
;
_journal_issue 20
_journal_name_full 'Dalton transactions (Cambridge, England : 2003)'
_journal_page_first 9516
_journal_page_last 9527
_journal_paper_doi 10.1039/c5dt00931f
_journal_volume 44
_journal_year 2015
_chemical_absolute_configuration R
_chemical_formula_sum 'C48 H46 Cl2 Cu2 F12 N6 O0 P2'
_chemical_formula_weight 1194.83
_chemical_name_systematic
; 
 ? 
;
_space_group_IT_number 19
_symmetry_cell_setting orthorhombic
_symmetry_space_group_name_Hall 'P 2ac 2ab'
_symmetry_space_group_name_H-M 'P 21 21 21'
_atom_sites_solution_hydrogens geom
_atom_sites_solution_primary direct
_atom_sites_solution_secondary difmap
_audit_creation_method SHELXL-97
_audit_update_record
;
2014-07-12 deposited with the CCDC.
2015-04-07 downloaded from the CCDC.
;
_cell_angle_alpha 90.00
_cell_angle_beta 90.00
_cell_angle_gamma 90.00
_cell_formula_units_Z 4
_cell_length_a 14.286(3)
_cell_length_b 15.106(3)
_cell_length_c 23.050(5)
_cell_measurement_reflns_used 4048
_cell_measurement_temperature 113(2)
_cell_measurement_theta_max 27.9
_cell_measurement_theta_min 2.0
_cell_volume 4974.3(18)
_computing_structure_refinement 'SHELXL-97 (Sheldrick, 1997)'
_computing_structure_solution 'SHELXS-97 (Sheldrick, 1990)'
_diffrn_ambient_temperature 113(2)
_diffrn_measured_fraction_theta_full 0.999
_diffrn_measured_fraction_theta_max 0.999
_diffrn_radiation_monochromator graphite
_diffrn_radiation_source 'fine-focus sealed tube'
_diffrn_radiation_type MoK\a
_diffrn_radiation_wavelength 0.71073
_diffrn_reflns_av_R_equivalents 0.0416
_diffrn_reflns_av_sigmaI/netI 0.0425
_diffrn_reflns_limit_h_max 16
_diffrn_reflns_limit_h_min -16
_diffrn_reflns_limit_k_max 13
_diffrn_reflns_limit_k_min -17
_diffrn_reflns_limit_l_max 27
_diffrn_reflns_limit_l_min -27
_diffrn_reflns_number 36824
_diffrn_reflns_theta_full 25.01
_diffrn_reflns_theta_max 25.01
_diffrn_reflns_theta_min 1.68
_exptl_absorpt_coefficient_mu 1.114
_exptl_absorpt_correction_T_max 0.9908
_exptl_absorpt_correction_T_min 0.9847
_exptl_absorpt_correction_type multi-scan
_exptl_absorpt_process_details CrystalClear
_exptl_crystal_colour blue
_exptl_crystal_density_diffrn 1.595
_exptl_crystal_density_method 'not measured'
_exptl_crystal_description Prism
_exptl_crystal_F_000 2424
_exptl_crystal_size_max 0.20
_exptl_crystal_size_mid 0.20
_exptl_crystal_size_min 0.20
_platon_squeeze_details
;
;
_refine_diff_density_max 0.493
_refine_diff_density_min -0.593
_refine_diff_density_rms 0.080
_refine_ls_abs_structure_details 'Flack H D (1983), Acta Cryst. A39, 876-881'
_refine_ls_abs_structure_Flack 0.00
_refine_ls_extinction_method none
_refine_ls_goodness_of_fit_ref 1.040
_refine_ls_hydrogen_treatment mixed
_refine_ls_matrix_type full
_refine_ls_number_parameters 651
_refine_ls_number_reflns 8749
_refine_ls_number_restraints 0
_refine_ls_restrained_S_all 1.040
_refine_ls_R_factor_all 0.0506
_refine_ls_R_factor_gt 0.0468
_refine_ls_shift/su_max 0.001
_refine_ls_shift/su_mean 0.000
_refine_ls_structure_factor_coef Fsqd
_refine_ls_weighting_details 'calc w=1/[\s^2^(Fo^2^)+(0.0683P)^2^+4.5221P] where P=(Fo^2^+2Fc^2^)/3'
_refine_ls_weighting_scheme calc
_refine_ls_wR_factor_gt 0.1197
_refine_ls_wR_factor_ref 0.1232
_reflns_number_gt 8056
_reflns_number_total 8749
_reflns_threshold_expression >2sigma(I)
_cod_data_source_file c5dt00931f2.cif
_cod_data_source_block aa
_cod_depositor_comments
;
The following automatic conversions were performed:

'_symmetry_cell_setting' value 'Orthorhombic' changed to
'orthorhombic' according to
/usr/data/users/saulius/crontab/automatic-downloads/rss-feeds/RSC/lib/dictionaries/cif_core.dic
dictionary named 'cif_core.dic' version 2.4.2 from 2011-04-26.

Automatic conversion script
Id: cif_fix_values 3143 2015-03-26 13:38:13Z robertas 

 Adding full bibliography for 7034739--7034744.cif.
;
_cod_original_sg_symbol_H-M P2(1)2(1)2(1)
_cod_database_code 7034741

loop_
_symmetry_equiv_pos_as_xyz
'x, y, z'
'-x+1/2, -y, z+1/2'
'x+1/2, -y+1/2, -z'
'-x, y+1/2, -z+1/2'

loop_
_atom_site_label
_atom_site_type_symbol
_atom_site_fract_x
_atom_site_fract_y
_atom_site_fract_z
_atom_site_U_iso_or_equiv
_atom_site_adp_type
_atom_site_occupancy
_atom_site_symmetry_multiplicity
_atom_site_calc_flag
_atom_site_refinement_flags
Cl1 Cl 0.36555(7) 0.44051(6) 0.50856(5) 0.0240(2) Uani 1 1 d .
Cu2 Cu 0.56698(3) 0.41287(3) 0.50405(2) 0.01751(12) Uani 1 1 d .
C38 C 0.6314(3) 0.2197(3) 0.4993(2) 0.0240(8) Uani 1 1 d .
H38 H 0.6722 0.2462 0.4699 0.029 Uiso 1 1 calc R
P2 P 0.60401(10) 0.52353(9) 0.85936(5) 0.0335(3) Uani 1 1 d .
N1 N 0.4039(3) 0.5931(3) 0.41757(14) 0.0231(8) Uani 1 1 d .
N2 N 0.4106(2) 0.7212(2) 0.50022(15) 0.0212(7) Uani 1 1 d .
N3 N 0.4070(3) 0.6065(3) 0.58844(14) 0.0221(8) Uani 1 1 d .
N4 N 0.5602(2) 0.3975(2) 0.58820(14) 0.0195(8) Uani 1 1 d .
N5 N 0.5420(2) 0.2779(2) 0.50333(15) 0.0195(7) Uani 1 1 d .
N6 N 0.5707(3) 0.3966(3) 0.41863(14) 0.0221(8) Uani 1 1 d .
Cl2 Cl 0.59547(6) 0.56001(6) 0.50334(4) 0.0214(2) Uani 1 1 d .
C1 C 0.3798(4) 0.5289(4) 0.3794(2) 0.0333(12) Uani 1 1 d .
H1 H 0.3562 0.4753 0.3929 0.040 Uiso 1 1 calc R
C2 C 0.3904(4) 0.5428(4) 0.3202(2) 0.0411(14) Uani 1 1 d .
H2 H 0.3727 0.4987 0.2942 0.049 Uiso 1 1 calc R
C3 C 0.4264(4) 0.6204(4) 0.2997(2) 0.0443(15) Uani 1 1 d .
H3 H 0.4349 0.6290 0.2601 0.053 Uiso 1 1 calc R
C4 C 0.4504(4) 0.6868(4) 0.3395(2) 0.0392(14) Uani 1 1 d .
H4 H 0.4749 0.7405 0.3269 0.047 Uiso 1 1 calc R
C5 C 0.4369(3) 0.6706(4) 0.39814(18) 0.0274(11) Uani 1 1 d .
C6 C 0.4624(3) 0.7373(3) 0.44438(18) 0.0256(10) Uani 1 1 d .
H6A H 0.5292 0.7344 0.4517 0.031 Uiso 1 1 calc R
H6B H 0.4480 0.7964 0.4304 0.031 Uiso 1 1 calc R
C7 C 0.4688(3) 0.7446(3) 0.55076(17) 0.0231(10) Uani 1 1 d .
H7A H 0.4593 0.8064 0.5607 0.028 Uiso 1 1 calc R
H7B H 0.5344 0.7362 0.5415 0.028 Uiso 1 1 calc R
C8 C 0.4419(3) 0.6866(3) 0.60178(18) 0.0214(10) Uani 1 1 d .
C9 C 0.4554(4) 0.7120(4) 0.65862(19) 0.0329(12) Uani 1 1 d .
H9 H 0.4798 0.7675 0.6673 0.039 Uiso 1 1 calc R
C10 C 0.4319(4) 0.6535(4) 0.70278(19) 0.0368(12) Uani 1 1 d .
H10 H 0.4412 0.6689 0.7414 0.044 Uiso 1 1 calc R
C11 C 0.3947(4) 0.5727(4) 0.68879(19) 0.0370(12) Uani 1 1 d .
H11 H 0.3772 0.5333 0.7178 0.044 Uiso 1 1 calc R
C12 C 0.3837(3) 0.5506(3) 0.63118(18) 0.0272(10) Uani 1 1 d .
H12 H 0.3595 0.4954 0.6217 0.033 Uiso 1 1 calc R
C13 C 0.2722(3) 0.7805(3) 0.55943(19) 0.0302(11) Uani 1 1 d .
H13A H 0.2629 0.7230 0.5761 0.045 Uiso 1 1 calc R
H13B H 0.2130 0.8101 0.5559 0.045 Uiso 1 1 calc R
H13C H 0.3128 0.8146 0.5840 0.045 Uiso 1 1 calc R
C14 C 0.3169(3) 0.7709(3) 0.4993(2) 0.0235(8) Uani 1 1 d .
H14 H 0.3286 0.8305 0.4842 0.028 Uiso 1 1 calc R
C15 C 0.2501(3) 0.7239(3) 0.45685(18) 0.0225(9) Uani 1 1 d .
C16 C 0.2057(3) 0.6479(3) 0.4747(2) 0.0269(10) Uani 1 1 d .
H16 H 0.2106 0.6306 0.5133 0.032 Uiso 1 1 calc R
C17 C 0.1530(3) 0.5955(3) 0.4362(2) 0.0286(10) Uani 1 1 d .
H17 H 0.1221 0.5456 0.4500 0.034 Uiso 1 1 calc R
C18 C 0.1471(3) 0.6169(3) 0.3799(2) 0.0321(11) Uani 1 1 d .
H18 H 0.1160 0.5794 0.3543 0.039 Uiso 1 1 calc R
C19 C 0.1881(3) 0.6970(4) 0.35880(19) 0.0299(11) Uani 1 1 d .
C20 C 0.1794(4) 0.7230(4) 0.2995(2) 0.0418(13) Uani 1 1 d .
H20 H 0.1497 0.6855 0.2733 0.050 Uiso 1 1 calc R
C21 C 0.2142(4) 0.8024(4) 0.2808(2) 0.0453(15) Uani 1 1 d .
H21 H 0.2078 0.8189 0.2422 0.054 Uiso 1 1 calc R
C22 C 0.2594(4) 0.8589(4) 0.3200(2) 0.0405(13) Uani 1 1 d .
H22 H 0.2821 0.9132 0.3071 0.049 Uiso 1 1 calc R
C23 C 0.2708(4) 0.8359(3) 0.3770(2) 0.0333(12) Uani 1 1 d .
H23 H 0.3007 0.8749 0.4021 0.040 Uiso 1 1 calc R
C24 C 0.2377(3) 0.7535(3) 0.39864(19) 0.0256(10) Uani 1 1 d .
C25 C 0.5932(3) 0.4546(3) 0.62844(17) 0.0234(10) Uani 1 1 d .
H25 H 0.6213 0.5070 0.6163 0.028 Uiso 1 1 calc R
C26 C 0.5861(4) 0.4371(3) 0.68752(19) 0.0312(12) Uani 1 1 d .
H26 H 0.6093 0.4768 0.7147 0.037 Uiso 1 1 calc R
C27 C 0.5442(4) 0.3600(4) 0.70464(19) 0.0350(12) Uani 1 1 d .
H27 H 0.5378 0.3474 0.7439 0.042 Uiso 1 1 calc R
C28 C 0.5108(4) 0.2998(3) 0.66321(18) 0.0295(11) Uani 1 1 d .
H28 H 0.4823 0.2471 0.6743 0.035 Uiso 1 1 calc R
C29 C 0.5216(3) 0.3212(3) 0.60558(18) 0.0214(10) Uani 1 1 d .
C30 C 0.4878(3) 0.2612(3) 0.55714(17) 0.0210(9) Uani 1 1 d .
H30A H 0.4952 0.1999 0.5687 0.025 Uiso 1 1 calc R
H30B H 0.4219 0.2719 0.5499 0.025 Uiso 1 1 calc R
C31 C 0.4854(3) 0.2683(3) 0.44979(17) 0.0234(10) Uani 1 1 d .
H31A H 0.4224 0.2899 0.4565 0.028 Uiso 1 1 calc R
H31B H 0.4815 0.2063 0.4390 0.028 Uiso 1 1 calc R
C32 C 0.5300(3) 0.3197(3) 0.40196(18) 0.0223(10) Uani 1 1 d .
C33 C 0.5288(4) 0.2950(4) 0.34434(19) 0.0330(12) Uani 1 1 d .
H33 H 0.5022 0.2414 0.3332 0.040 Uiso 1 1 calc R
C34 C 0.5680(4) 0.3512(4) 0.30292(19) 0.0385(13) Uani 1 1 d .
H34 H 0.5660 0.3365 0.2638 0.046 Uiso 1 1 calc R
C35 C 0.6095(4) 0.4285(4) 0.32065(19) 0.0347(12) Uani 1 1 d .
H35 H 0.6371 0.4664 0.2938 0.042 Uiso 1 1 calc R
C36 C 0.6094(3) 0.4490(3) 0.37894(19) 0.0281(11) Uani 1 1 d .
H36 H 0.6376 0.5014 0.3910 0.034 Uiso 1 1 calc R
C37 C 0.6090(4) 0.1249(3) 0.4796(2) 0.0360(12) Uani 1 1 d .
H37A H 0.6624 0.0876 0.4863 0.054 Uiso 1 1 calc R
H37B H 0.5942 0.1249 0.4390 0.054 Uiso 1 1 calc R
H37C H 0.5565 0.1028 0.5012 0.054 Uiso 1 1 calc R
C39 C 0.6841(3) 0.2221(3) 0.5571(2) 0.0289(10) Uani 1 1 d .
C40 C 0.6715(4) 0.1568(3) 0.5982(2) 0.0359(12) Uani 1 1 d .
H40 H 0.6328 0.1092 0.5893 0.043 Uiso 1 1 calc R
C41 C 0.7144(4) 0.1592(4) 0.6525(2) 0.0406(13) Uani 1 1 d .
H41 H 0.7066 0.1124 0.6783 0.049 Uiso 1 1 calc R
C42 C 0.7669(4) 0.2291(4) 0.6676(2) 0.0422(14) Uani 1 1 d .
H42 H 0.7924 0.2315 0.7047 0.051 Uiso 1 1 calc R
C43 C 0.7850(3) 0.3013(4) 0.6273(2) 0.0319(11) Uani 1 1 d .
C44 C 0.8394(4) 0.3720(4) 0.6412(2) 0.0435(14) Uani 1 1 d .
H44 H 0.8644 0.3757 0.6784 0.052 Uiso 1 1 calc R
C45 C 0.8584(4) 0.4375(4) 0.6027(3) 0.0431(13) Uani 1 1 d .
H45 H 0.8936 0.4863 0.6139 0.052 Uiso 1 1 calc R
C46 C 0.8244(3) 0.4309(3) 0.5451(2) 0.0362(12) Uani 1 1 d .
H46 H 0.8402 0.4744 0.5182 0.043 Uiso 1 1 calc R
C47 C 0.7685(3) 0.3616(3) 0.5284(2) 0.0312(11) Uani 1 1 d .
H47 H 0.7461 0.3584 0.4906 0.037 Uiso 1 1 calc R
C48 C 0.7446(3) 0.2933(3) 0.5700(2) 0.0287(10) Uani 1 1 d .
F1 F 0.5414(3) 0.9388(3) 0.41172(17) 0.0757(12) Uani 1 1 d .
F2 F 0.6172(3) 0.8285(3) 0.36503(18) 0.0764(12) Uani 1 1 d .
F3 F 0.5038(3) 0.9081(3) 0.3219(2) 0.0932(15) Uani 1 1 d .
F4 F 0.6564(4) 0.9225(4) 0.29463(16) 0.117(2) Uani 1 1 d .
F5 F 0.5787(3) 1.0346(3) 0.33940(17) 0.0786(12) Uani 1 1 d .
F6 F 0.6873(3) 0.9572(3) 0.38862(18) 0.0849(14) Uani 1 1 d .
F7 F 0.5760(3) 0.4257(2) 0.84767(17) 0.0641(10) Uani 1 1 d .
F8 F 0.5375(3) 0.5307(3) 0.91194(14) 0.0645(10) Uani 1 1 d .
F9 F 0.5280(3) 0.5589(3) 0.81765(17) 0.0784(12) Uani 1 1 d .
F10 F 0.6442(3) 0.6215(3) 0.87182(19) 0.0778(13) Uani 1 1 d .
F11 F 0.6814(3) 0.5153(3) 0.80913(16) 0.0720(12) Uani 1 1 d .
F12 F 0.6855(3) 0.4903(3) 0.90399(17) 0.0767(13) Uani 1 1 d .
P1 P 0.59811(11) 0.93224(12) 0.35048(6) 0.0481(4) Uani 1 1 d .
Cu1 Cu 0.39907(3) 0.58566(3) 0.50363(2) 0.01883(13) Uani 1 1 d .

loop_
_atom_site_aniso_label
_atom_site_aniso_U_11
_atom_site_aniso_U_22
_atom_site_aniso_U_33
_atom_site_aniso_U_23
_atom_site_aniso_U_13
_atom_site_aniso_U_12
Cl1 0.0242(5) 0.0178(5) 0.0300(5) -0.0011(4) -0.0037(4) -0.0002(4)
Cu2 0.0205(2) 0.0164(2) 0.0157(2) -0.0004(2) 0.0010(2) -0.00140(18)
C38 0.0224(19) 0.024(2) 0.026(2) -0.004(2) -0.003(2) 0.0078(17)
P2 0.0506(8) 0.0256(7) 0.0244(6) 0.0010(5) 0.0058(6) 0.0057(6)
N1 0.027(2) 0.023(2) 0.0198(17) -0.0023(16) -0.0034(14) 0.0032(19)
N2 0.0289(18) 0.0180(17) 0.0165(15) 0.0027(16) 0.0043(17) 0.0016(14)
N3 0.0242(19) 0.024(2) 0.0183(17) -0.0016(15) 0.0019(14) 0.0060(17)
N4 0.0197(18) 0.019(2) 0.0194(16) 0.0008(14) -0.0025(14) 0.0044(17)
N5 0.0193(16) 0.0232(17) 0.0162(15) -0.0015(16) -0.0035(16) 0.0000(13)
N6 0.0264(19) 0.023(2) 0.0175(17) -0.0042(15) 0.0045(15) -0.0041(18)
Cl2 0.0230(5) 0.0180(5) 0.0233(4) 0.0009(4) 0.0012(5) -0.0039(4)
C1 0.033(3) 0.040(3) 0.027(2) -0.007(2) -0.004(2) 0.006(2)
C2 0.048(3) 0.051(4) 0.024(2) -0.013(2) -0.006(2) 0.012(3)
C3 0.052(3) 0.062(4) 0.018(2) -0.004(2) 0.001(2) 0.014(3)
C4 0.049(3) 0.047(4) 0.021(2) 0.008(2) 0.004(2) 0.009(3)
C5 0.028(3) 0.034(3) 0.021(2) -0.001(2) 0.0021(19) 0.010(2)
C6 0.028(2) 0.023(3) 0.025(2) 0.0029(19) 0.0012(19) 0.002(2)
C7 0.025(2) 0.022(2) 0.022(2) -0.0034(18) -0.0023(18) 0.000(2)
C8 0.020(2) 0.024(3) 0.021(2) -0.0034(18) -0.0015(17) 0.0064(19)
C9 0.043(3) 0.035(3) 0.020(2) -0.007(2) -0.002(2) 0.006(2)
C10 0.049(3) 0.045(3) 0.016(2) -0.003(2) -0.001(2) 0.003(3)
C11 0.052(3) 0.040(3) 0.019(2) 0.008(2) 0.006(2) 0.007(3)
C12 0.038(3) 0.021(2) 0.023(2) 0.0040(19) 0.004(2) 0.002(2)
C13 0.031(3) 0.032(3) 0.028(2) -0.003(2) 0.001(2) 0.013(2)
C14 0.025(2) 0.018(2) 0.028(2) 0.000(2) 0.003(2) 0.0069(16)
C15 0.024(2) 0.020(2) 0.024(2) 0.0047(18) -0.0015(17) 0.0046(19)
C16 0.024(2) 0.024(2) 0.032(2) 0.007(2) 0.0004(19) 0.0036(19)
C17 0.028(2) 0.019(2) 0.039(2) 0.002(2) 0.000(2) 0.000(2)
C18 0.029(2) 0.028(3) 0.039(3) -0.009(2) -0.006(2) 0.004(2)
C19 0.019(2) 0.046(3) 0.025(2) 0.003(2) -0.0031(19) -0.002(2)
C20 0.036(3) 0.064(4) 0.025(2) 0.003(3) -0.006(2) -0.010(3)
C21 0.041(3) 0.072(4) 0.024(2) 0.018(3) -0.007(2) 0.004(3)
C22 0.039(3) 0.039(3) 0.044(3) 0.016(3) 0.008(2) 0.009(3)
C23 0.036(3) 0.033(3) 0.031(3) 0.009(2) 0.001(2) 0.004(2)
C24 0.022(2) 0.027(3) 0.028(2) 0.005(2) 0.0002(18) 0.003(2)
C25 0.025(2) 0.024(2) 0.021(2) -0.0032(18) -0.0030(18) 0.003(2)
C26 0.038(3) 0.036(3) 0.020(2) -0.008(2) -0.005(2) 0.012(2)
C27 0.051(3) 0.036(3) 0.018(2) 0.006(2) 0.001(2) -0.001(3)
C28 0.040(3) 0.027(3) 0.021(2) 0.0041(19) 0.006(2) 0.000(2)
C29 0.023(2) 0.020(2) 0.021(2) 0.0047(17) -0.0005(18) 0.006(2)
C30 0.022(2) 0.017(2) 0.023(2) 0.0047(17) 0.0015(18) -0.0003(19)
C31 0.028(2) 0.020(2) 0.022(2) -0.0020(18) -0.0006(18) -0.005(2)
C32 0.015(2) 0.031(3) 0.021(2) -0.0045(19) 0.0002(17) 0.001(2)
C33 0.034(3) 0.042(3) 0.023(2) -0.010(2) -0.002(2) -0.009(2)
C34 0.040(3) 0.060(4) 0.015(2) -0.006(2) 0.007(2) -0.001(3)
C35 0.041(3) 0.042(3) 0.021(2) 0.002(2) 0.007(2) -0.009(3)
C36 0.032(3) 0.028(3) 0.024(2) 0.0002(19) 0.005(2) -0.003(2)
C37 0.041(3) 0.026(3) 0.042(3) -0.005(2) -0.001(2) 0.010(2)
C39 0.028(2) 0.027(3) 0.031(2) -0.006(2) 0.0049(19) 0.008(2)
C40 0.036(3) 0.030(3) 0.042(3) 0.008(2) 0.006(2) 0.010(2)
C41 0.036(3) 0.037(3) 0.049(3) 0.006(3) 0.004(2) 0.016(3)
C42 0.038(3) 0.051(4) 0.038(3) 0.001(3) -0.004(2) 0.020(3)
C43 0.029(2) 0.039(3) 0.028(2) -0.002(2) -0.005(2) 0.015(2)
C44 0.044(3) 0.049(4) 0.038(3) -0.012(3) -0.014(3) 0.014(3)
C45 0.035(3) 0.033(3) 0.061(4) -0.013(3) -0.007(3) 0.005(3)
C46 0.026(2) 0.028(3) 0.055(3) 0.001(2) 0.001(2) 0.002(2)
C47 0.023(2) 0.026(3) 0.045(3) 0.000(2) 0.005(2) 0.006(2)
C48 0.021(2) 0.029(3) 0.037(2) -0.003(2) 0.003(2) 0.010(2)
F1 0.082(3) 0.075(3) 0.070(2) 0.014(2) 0.014(2) -0.004(2)
F2 0.072(3) 0.074(3) 0.082(3) 0.003(2) -0.006(2) 0.015(2)
F3 0.076(3) 0.094(4) 0.110(3) -0.033(3) -0.051(3) 0.019(3)
F4 0.128(4) 0.179(6) 0.043(2) 0.033(3) 0.023(2) 0.076(4)
F5 0.098(3) 0.071(3) 0.067(2) 0.028(2) 0.001(2) 0.006(3)
F6 0.065(3) 0.112(4) 0.078(3) 0.022(3) -0.013(2) -0.011(3)
F7 0.070(2) 0.038(2) 0.085(3) -0.0154(19) 0.005(2) -0.0112(19)
F8 0.069(2) 0.075(3) 0.049(2) -0.0098(19) 0.0210(18) -0.017(2)
F9 0.071(3) 0.097(3) 0.067(2) 0.018(2) -0.017(2) 0.022(3)
F10 0.080(3) 0.052(3) 0.101(3) -0.013(2) 0.015(3) -0.013(2)
F11 0.062(2) 0.098(3) 0.057(2) -0.017(2) 0.0121(19) -0.014(2)
F12 0.064(3) 0.100(4) 0.066(2) 0.004(2) -0.016(2) 0.013(2)
P1 0.0401(8) 0.0599(11) 0.0444(8) 0.0068(7) -0.0081(6) 0.0013(8)
Cu1 0.0237(2) 0.0163(2) 0.0165(2) -0.0003(2) -0.0016(2) 0.00092(19)

loop_
_atom_type_symbol
_atom_type_description
_atom_type_scat_dispersion_real
_atom_type_scat_dispersion_imag
_atom_type_scat_source
C C 0.0033 0.0016 'International Tables Vol C Tables 4.2.6.8 and 6.1.1.4'
H H 0.0000 0.0000 'International Tables Vol C Tables 4.2.6.8 and 6.1.1.4'
Cl Cl 0.1484 0.1585 'International Tables Vol C Tables 4.2.6.8 and 6.1.1.4'
Cu Cu 0.3201 1.2651 'International Tables Vol C Tables 4.2.6.8 and 6.1.1.4'
F F 0.0171 0.0103 'International Tables Vol C Tables 4.2.6.8 and 6.1.1.4'
P P 0.1023 0.0942 'International Tables Vol C Tables 4.2.6.8 and 6.1.1.4'
N N 0.0061 0.0033 'International Tables Vol C Tables 4.2.6.8 and 6.1.1.4'
O O 0.0106 0.0060 'International Tables Vol C Tables 4.2.6.8 and 6.1.1.4'

loop_
_geom_angle_atom_site_label_1
_geom_angle_atom_site_label_2
_geom_angle_atom_site_label_3
_geom_angle
N4 Cu2 N6 166.05(14)
N4 Cu2 N5 83.27(14)
N6 Cu2 N5 82.82(15)
N4 Cu2 Cl2 97.62(11)
N6 Cu2 Cl2 96.28(11)
N5 Cu2 Cl2 179.01(10)
C39 C38 C37 112.4(4)
C39 C38 N5 109.8(3)
C37 C38 N5 112.0(3)
C39 C38 H38 107.4
C37 C38 H38 107.4
N5 C38 H38 107.4
F8 P2 F9 91.8(2)
F8 P2 F7 92.5(2)
F9 P2 F7 92.3(3)
F8 P2 F11 174.4(2)
F9 P2 F11 93.5(2)
F7 P2 F11 88.8(2)
F8 P2 F10 90.9(2)
F9 P2 F10 92.5(3)
F7 P2 F10 174.0(3)
F11 P2 F10 87.4(2)
F8 P2 F12 88.1(2)
F9 P2 F12 177.7(3)
F7 P2 F12 90.0(2)
F11 P2 F12 86.5(2)
F10 P2 F12 85.2(3)
C5 N1 C1 119.9(4)
C5 N1 Cu1 113.3(3)
C1 N1 Cu1 126.8(3)
C7 N2 C6 111.1(3)
C7 N2 C14 112.7(3)
C6 N2 C14 109.7(3)
C7 N2 Cu1 104.7(2)
C6 N2 Cu1 103.5(3)
C14 N2 Cu1 114.7(2)
C12 N3 C8 119.4(4)
C12 N3 Cu1 127.7(3)
C8 N3 Cu1 112.9(3)
C29 N4 C25 119.2(4)
C29 N4 Cu2 114.7(3)
C25 N4 Cu2 126.0(3)
C31 N5 C30 113.2(3)
C31 N5 C38 110.1(3)
C30 N5 C38 112.5(3)
C31 N5 Cu2 101.4(2)
C30 N5 Cu2 104.5(2)
C38 N5 Cu2 114.6(2)
C36 N6 C32 119.6(4)
C36 N6 Cu2 128.3(3)
C32 N6 Cu2 112.1(3)
N1 C1 C2 120.2(5)
N1 C1 H1 119.9
C2 C1 H1 119.9
C3 C2 C1 120.7(5)
C3 C2 H2 119.7
C1 C2 H2 119.7
C2 C3 C4 118.8(5)
C2 C3 H3 120.6
C4 C3 H3 120.6
C5 C4 C3 118.5(5)
C5 C4 H4 120.8
C3 C4 H4 120.8
N1 C5 C4 122.0(5)
N1 C5 C6 115.6(4)
C4 C5 C6 122.4(5)
N2 C6 C5 112.2(4)
N2 C6 H6A 109.2
C5 C6 H6A 109.2
N2 C6 H6B 109.2
C5 C6 H6B 109.2
H6A C6 H6B 107.9
N2 C7 C8 109.3(4)
N2 C7 H7A 109.8
C8 C7 H7A 109.8
N2 C7 H7B 109.8
C8 C7 H7B 109.8
H7A C7 H7B 108.3
N3 C8 C9 121.3(4)
N3 C8 C7 115.9(4)
C9 C8 C7 122.7(4)
C8 C9 C10 119.0(5)
C8 C9 H9 120.5
C10 C9 H9 120.5
C11 C10 C9 119.2(4)
C11 C10 H10 120.4
C9 C10 H10 120.4
C10 C11 C12 119.2(5)
C10 C11 H11 120.4
C12 C11 H11 120.4
N3 C12 C11 121.9(5)
N3 C12 H12 119.1
C11 C12 H12 119.1
C14 C13 H13A 109.5
C14 C13 H13B 109.5
H13A C13 H13B 109.5
C14 C13 H13C 109.5
H13A C13 H13C 109.5
H13B C13 H13C 109.5
C13 C14 N2 113.4(3)
C13 C14 C15 111.1(4)
N2 C14 C15 108.9(3)
C13 C14 H14 107.7
N2 C14 H14 107.7
C15 C14 H14 107.7
C16 C15 C24 119.0(4)
C16 C15 C14 118.8(4)
C24 C15 C14 122.0(4)
C15 C16 C17 122.0(4)
C15 C16 H16 119.0
C17 C16 H16 119.0
C18 C17 C16 120.5(5)
C18 C17 H17 119.7
C16 C17 H17 119.7
C17 C18 C19 120.5(5)
C17 C18 H18 119.7
C19 C18 H18 119.7
C20 C19 C18 121.5(5)
C20 C19 C24 119.4(5)
C18 C19 C24 119.1(4)
C21 C20 C19 120.7(5)
C21 C20 H20 119.6
C19 C20 H20 119.6
C20 C21 C22 119.9(5)
C20 C21 H21 120.0
C22 C21 H21 120.0
C23 C22 C21 121.3(5)
C23 C22 H22 119.4
C21 C22 H22 119.4
C22 C23 C24 121.3(5)
C22 C23 H23 119.3
C24 C23 H23 119.3
C23 C24 C15 124.3(4)
C23 C24 C19 117.3(4)
C15 C24 C19 118.4(4)
N4 C25 C26 121.7(5)
N4 C25 H25 119.2
C26 C25 H25 119.2
C27 C26 C25 118.5(5)
C27 C26 H26 120.8
C25 C26 H26 120.8
C26 C27 C28 120.3(4)
C26 C27 H27 119.9
C28 C27 H27 119.9
C29 C28 C27 117.9(5)
C29 C28 H28 121.1
C27 C28 H28 121.1
N4 C29 C28 122.4(4)
N4 C29 C30 115.1(4)
C28 C29 C30 122.4(4)
N5 C30 C29 110.4(3)
N5 C30 H30A 109.6
C29 C30 H30A 109.6
N5 C30 H30B 109.6
C29 C30 H30B 109.6
H30A C30 H30B 108.1
N5 C31 C32 109.3(4)
N5 C31 H31A 109.8
C32 C31 H31A 109.8
N5 C31 H31B 109.8
C32 C31 H31B 109.8
H31A C31 H31B 108.3
N6 C32 C33 120.7(4)
N6 C32 C31 114.9(4)
C33 C32 C31 124.4(4)
C32 C33 C34 119.2(5)
C32 C33 H33 120.4
C34 C33 H33 120.4
C35 C34 C33 119.2(4)
C35 C34 H34 120.4
C33 C34 H34 120.4
C34 C35 C36 118.8(5)
C34 C35 H35 120.6
C36 C35 H35 120.6
N6 C36 C35 122.5(5)
N6 C36 H36 118.8
C35 C36 H36 118.8
C38 C37 H37A 109.5
C38 C37 H37B 109.5
H37A C37 H37B 109.5
C38 C37 H37C 109.5
H37A C37 H37C 109.5
H37B C37 H37C 109.5
C40 C39 C48 118.6(5)
C40 C39 C38 121.1(5)
C48 C39 C38 120.2(4)
C39 C40 C41 122.8(5)
C39 C40 H40 118.6
C41 C40 H40 118.6
C42 C41 C40 119.9(5)
C42 C41 H41 120.1
C40 C41 H41 120.1
C41 C42 C43 121.7(5)
C41 C42 H42 119.2
C43 C42 H42 119.2
C44 C43 C48 120.6(5)
C44 C43 C42 122.7(5)
C48 C43 C42 116.6(5)
C45 C44 C43 122.2(5)
C45 C44 H44 118.9
C43 C44 H44 118.9
C44 C45 C46 119.6(5)
C44 C45 H45 120.2
C46 C45 H45 120.2
C47 C46 C45 121.0(5)
C47 C46 H46 119.5
C45 C46 H46 119.5
C46 C47 C48 119.6(5)
C46 C47 H47 120.2
C48 C47 H47 120.2
C39 C48 C43 120.1(5)
C39 C48 C47 123.1(4)
C43 C48 C47 116.8(5)
F4 P1 F3 95.3(3)
F4 P1 F5 93.0(3)
F3 P1 F5 90.5(3)
F4 P1 F6 93.0(3)
F3 P1 F6 171.7(3)
F5 P1 F6 89.9(3)
F4 P1 F2 89.4(3)
F3 P1 F2 90.4(3)
F5 P1 F2 177.3(2)
F6 P1 F2 88.9(3)
F4 P1 F1 176.4(3)
F3 P1 F1 87.2(3)
F5 P1 F1 89.6(2)
F6 P1 F1 84.6(2)
F2 P1 F1 87.9(2)
N3 Cu1 N1 166.55(15)
N3 Cu1 N2 82.82(15)
N1 Cu1 N2 84.42(15)
N3 Cu1 Cl1 96.73(12)
N1 Cu1 Cl1 96.49(12)
N2 Cu1 Cl1 172.26(10)

loop_
_geom_bond_atom_site_label_1
_geom_bond_atom_site_label_2
_geom_bond_distance
Cl1 Cu1 2.2472(12)
Cu2 N4 1.956(3)
Cu2 N6 1.985(3)
Cu2 N5 2.069(3)
Cu2 Cl2 2.2598(11)
C38 C39 1.530(6)
C38 C37 1.537(6)
C38 N5 1.553(5)
C38 H38 0.9800
P2 F8 1.544(3)
P2 F9 1.545(4)
P2 F7 1.555(4)
P2 F11 1.605(4)
P2 F10 1.613(4)
P2 F12 1.633(4)
N1 C5 1.339(6)
N1 C1 1.354(6)
N1 Cu1 1.988(3)
N2 C7 1.474(5)
N2 C6 1.504(5)
N2 C14 1.535(5)
N2 Cu1 2.056(3)
N3 C12 1.339(6)
N3 C8 1.344(6)
N3 Cu1 1.983(3)
N4 C29 1.341(6)
N4 C25 1.351(6)
N5 C31 1.483(5)
N5 C30 1.484(5)
N6 C36 1.330(6)
N6 C32 1.355(6)
C1 C2 1.390(7)
C1 H1 0.9300
C2 C3 1.364(8)
C2 H2 0.9300
C3 C4 1.403(8)
C3 H3 0.9300
C4 C5 1.387(6)
C4 H4 0.9300
C5 C6 1.511(7)
C6 H6A 0.9700
C6 H6B 0.9700
C7 C8 1.517(6)
C7 H7A 0.9700
C7 H7B 0.9700
C8 C9 1.379(6)
C9 C10 1.390(7)
C9 H9 0.9300
C10 C11 1.368(8)
C10 H10 0.9300
C11 C12 1.378(6)
C11 H11 0.9300
C12 H12 0.9300
C13 C14 1.534(6)
C13 H13A 0.9600
C13 H13B 0.9600
C13 H13C 0.9600
C14 C15 1.539(6)
C14 H14 0.9800
C15 C16 1.374(6)
C15 C24 1.425(6)
C16 C17 1.407(7)
C16 H16 0.9300
C17 C18 1.340(7)
C17 H17 0.9300
C18 C19 1.430(7)
C18 H18 0.9300
C19 C20 1.427(6)
C19 C24 1.439(7)
C20 C21 1.369(8)
C20 H20 0.9300
C21 C22 1.401(8)
C21 H21 0.9300
C22 C23 1.369(7)
C22 H22 0.9300
C23 C24 1.422(7)
C23 H23 0.9300
C25 C26 1.391(6)
C25 H25 0.9300
C26 C27 1.368(7)
C26 H26 0.9300
C27 C28 1.402(7)
C27 H27 0.9300
C28 C29 1.376(6)
C28 H28 0.9300
C29 C30 1.516(6)
C30 H30A 0.9700
C30 H30B 0.9700
C31 C32 1.492(6)
C31 H31A 0.9700
C31 H31B 0.9700
C32 C33 1.380(6)
C33 C34 1.395(7)
C33 H33 0.9300
C34 C35 1.372(8)
C34 H34 0.9300
C35 C36 1.379(6)
C35 H35 0.9300
C36 H36 0.9300
C37 H37A 0.9600
C37 H37B 0.9600
C37 H37C 0.9600
C39 C40 1.380(7)
C39 C48 1.412(7)
C40 C41 1.395(7)
C40 H40 0.9300
C41 C42 1.341(8)
C41 H41 0.9300
C42 C43 1.456(8)
C42 H42 0.9300
C43 C44 1.359(8)
C43 C48 1.446(6)
C44 C45 1.357(8)
C44 H44 0.9300
C45 C46 1.416(7)
C45 H45 0.9300
C46 C47 1.373(7)
C46 H46 0.9300
C47 C48 1.449(7)
C47 H47 0.9300
F1 P1 1.631(4)
F2 P1 1.626(5)
F3 P1 1.544(4)
F4 P1 1.540(4)
F5 P1 1.591(5)
F6 P1 1.593(4)

loop_
_geom_torsion_atom_site_label_1
_geom_torsion_atom_site_label_2
_geom_torsion_atom_site_label_3
_geom_torsion_atom_site_label_4
_geom_torsion
N6 Cu2 N4 C29 -20.6(7)
N5 Cu2 N4 C29 -15.9(3)
Cl2 Cu2 N4 C29 164.5(3)
N6 Cu2 N4 C25 157.2(5)
N5 Cu2 N4 C25 161.8(4)
Cl2 Cu2 N4 C25 -17.7(4)
C39 C38 N5 C31 -173.9(3)
C37 C38 N5 C31 -48.2(5)
C39 C38 N5 C30 -46.7(4)
C37 C38 N5 C30 79.0(4)
C39 C38 N5 Cu2 72.6(4)
C37 C38 N5 Cu2 -161.8(3)
N4 Cu2 N5 C31 146.3(3)
N6 Cu2 N5 C31 -34.8(3)
Cl2 Cu2 N5 C31 -60(6)
N4 Cu2 N5 C30 28.4(2)
N6 Cu2 N5 C30 -152.7(3)
Cl2 Cu2 N5 C30 -177(100)
N4 Cu2 N5 C38 -95.2(3)
N6 Cu2 N5 C38 83.7(3)
Cl2 Cu2 N5 C38 59(6)
N4 Cu2 N6 C36 -154.9(5)
N5 Cu2 N6 C36 -159.6(4)
Cl2 Cu2 N6 C36 20.0(4)
N4 Cu2 N6 C32 22.7(7)
N5 Cu2 N6 C32 18.1(3)
Cl2 Cu2 N6 C32 -162.3(3)
C5 N1 C1 C2 0.8(7)
Cu1 N1 C1 C2 -177.5(4)
N1 C1 C2 C3 1.1(8)
C1 C2 C3 C4 -1.6(9)
C2 C3 C4 C5 0.3(8)
C1 N1 C5 C4 -2.1(7)
Cu1 N1 C5 C4 176.4(4)
C1 N1 C5 C6 -179.5(4)
Cu1 N1 C5 C6 -1.0(5)
C3 C4 C5 N1 1.6(8)
C3 C4 C5 C6 178.8(5)
C7 N2 C6 C5 146.1(4)
C14 N2 C6 C5 -88.6(4)
Cu1 N2 C6 C5 34.2(4)
N1 C5 C6 N2 -23.9(6)
C4 C5 C6 N2 158.7(4)
C6 N2 C7 C8 -150.0(4)
C14 N2 C7 C8 86.4(4)
Cu1 N2 C7 C8 -38.9(4)
C12 N3 C8 C9 0.8(7)
Cu1 N3 C8 C9 -178.0(4)
C12 N3 C8 C7 178.4(4)
Cu1 N3 C8 C7 -0.4(5)
N2 C7 C8 N3 27.8(5)
N2 C7 C8 C9 -154.7(4)
N3 C8 C9 C10 -0.3(7)
C7 C8 C9 C10 -177.7(5)
C8 C9 C10 C11 -0.9(8)
C9 C10 C11 C12 1.6(8)
C8 N3 C12 C11 -0.2(7)
Cu1 N3 C12 C11 178.5(4)
C10 C11 C12 N3 -1.1(8)
C7 N2 C14 C13 -39.3(5)
C6 N2 C14 C13 -163.6(4)
Cu1 N2 C14 C13 80.4(4)
C7 N2 C14 C15 -163.5(3)
C6 N2 C14 C15 72.1(4)
Cu1 N2 C14 C15 -43.8(4)
C13 C14 C15 C16 -47.1(5)
N2 C14 C15 C16 78.4(5)
C13 C14 C15 C24 137.0(4)
N2 C14 C15 C24 -97.4(5)
C24 C15 C16 C17 4.0(7)
C14 C15 C16 C17 -172.0(4)
C15 C16 C17 C18 2.2(7)
C16 C17 C18 C19 -4.9(7)
C17 C18 C19 C20 -177.4(5)
C17 C18 C19 C24 1.3(7)
C18 C19 C20 C21 176.0(5)
C24 C19 C20 C21 -2.7(8)
C19 C20 C21 C22 0.3(9)
C20 C21 C22 C23 0.9(9)
C21 C22 C23 C24 0.4(8)
C22 C23 C24 C15 177.7(5)
C22 C23 C24 C19 -2.7(7)
C16 C15 C24 C23 172.4(4)
C14 C15 C24 C23 -11.8(7)
C16 C15 C24 C19 -7.3(6)
C14 C15 C24 C19 168.6(4)
C20 C19 C24 C23 3.8(7)
C18 C19 C24 C23 -174.9(4)
C20 C19 C24 C15 -176.5(4)
C18 C19 C24 C15 4.7(7)
C29 N4 C25 C26 -1.5(7)
Cu2 N4 C25 C26 -179.1(3)
N4 C25 C26 C27 -0.3(7)
C25 C26 C27 C28 1.1(8)
C26 C27 C28 C29 -0.1(8)
C25 N4 C29 C28 2.5(7)
Cu2 N4 C29 C28 -179.6(4)
C25 N4 C29 C30 -179.3(4)
Cu2 N4 C29 C30 -1.4(5)
C27 C28 C29 N4 -1.7(7)
C27 C28 C29 C30 -179.8(5)
C31 N5 C30 C29 -145.3(4)
C38 N5 C30 C29 89.2(4)
Cu2 N5 C30 C29 -35.8(4)
N4 C29 C30 N5 26.5(5)
C28 C29 C30 N5 -155.3(4)
C30 N5 C31 C32 157.1(4)
C38 N5 C31 C32 -76.1(4)
Cu2 N5 C31 C32 45.7(4)
C36 N6 C32 C33 0.3(7)
Cu2 N6 C32 C33 -177.6(4)
C36 N6 C32 C31 -177.5(4)
Cu2 N6 C32 C31 4.6(5)
N5 C31 C32 N6 -35.9(5)
N5 C31 C32 C33 146.3(5)
N6 C32 C33 C34 -1.6(8)
C31 C32 C33 C34 176.1(5)
C32 C33 C34 C35 2.1(8)
C33 C34 C35 C36 -1.3(8)
C32 N6 C36 C35 0.5(7)
Cu2 N6 C36 C35 178.0(4)
C34 C35 C36 N6 0.0(8)
C37 C38 C39 C40 -29.6(6)
N5 C38 C39 C40 95.8(5)
C37 C38 C39 C48 152.4(4)
N5 C38 C39 C48 -82.2(5)
C48 C39 C40 C41 1.5(7)
C38 C39 C40 C41 -176.5(4)
C39 C40 C41 C42 3.2(8)
C40 C41 C42 C43 -3.5(8)
C41 C42 C43 C44 -178.8(5)
C41 C42 C43 C48 -0.9(7)
C48 C43 C44 C45 -0.2(8)
C42 C43 C44 C45 177.7(5)
C43 C44 C45 C46 -2.8(9)
C44 C45 C46 C47 3.2(8)
C45 C46 C47 C48 -0.6(7)
C40 C39 C48 C43 -5.9(7)
C38 C39 C48 C43 172.1(4)
C40 C39 C48 C47 175.0(4)
C38 C39 C48 C47 -7.0(6)
C44 C43 C48 C39 -176.5(5)
C42 C43 C48 C39 5.6(7)
C44 C43 C48 C47 2.7(7)
C42 C43 C48 C47 -175.3(4)
C46 C47 C48 C39 176.9(4)
C46 C47 C48 C43 -2.2(6)
C12 N3 Cu1 N1 -178.2(5)
C8 N3 Cu1 N1 0.5(8)
C12 N3 Cu1 N2 163.3(4)
C8 N3 Cu1 N2 -18.1(3)
C12 N3 Cu1 Cl1 -9.0(4)
C8 N3 Cu1 Cl1 169.7(3)
C5 N1 Cu1 N3 -1.3(8)
C1 N1 Cu1 N3 177.1(5)
C5 N1 Cu1 N2 17.2(3)
C1 N1 Cu1 N2 -164.4(4)
C5 N1 Cu1 Cl1 -170.5(3)
C1 N1 Cu1 Cl1 7.9(4)
C7 N2 Cu1 N3 31.6(3)
C6 N2 Cu1 N3 148.1(3)
C14 N2 Cu1 N3 -92.5(3)
C7 N2 Cu1 N1 -144.2(3)
C6 N2 Cu1 N1 -27.7(3)
C14 N2 Cu1 N1 91.8(3)
C7 N2 Cu1 Cl1 118.7(7)
C6 N2 Cu1 Cl1 -124.8(7)
C14 N2 Cu1 Cl1 -5.3(9)

loop_
_platon_squeeze_void_nr
_platon_squeeze_void_average_x
_platon_squeeze_void_average_y
_platon_squeeze_void_average_z
_platon_squeeze_void_volume
_platon_squeeze_void_count_electrons
_platon_squeeze_void_content
1 0.213 0.836 0.700 38 5 ' '
2 0.247 0.662 0.160 46 8 ' '
3 0.286 0.164 0.200 38 5 ' '
4 0.252 0.338 0.660 46 8 ' '
5 0.713 0.664 0.300 38 5 ' '
6 0.747 0.838 0.840 46 8 ' '
7 0.752 0.162 0.339 46 8 ' '
8 0.786 0.336 0.800 38 5 ' '
